data_9017532
loop_
_publ_author_name
'Ilinets, A. M.'
'Bikbau, M. Y.'
'Nudelman, B. I.'
'Bolotina, N. B.'

_publ_section_title
;
 The peculiarities of the atomic-structure of alinite and jasmundite
;
_journal_name_full Kristallografiya
_journal_page_first 71
_journal_page_last 77
_journal_volume 34
_journal_year 1989
_chemical_formula_sum 'Ca10.34 Mg0.66 O18 S Si4'
_chemical_name_mineral Jasmundite
_space_group_IT_number 139
_space_group_name_Hall '-I 4 2'
_space_group_name_H-M_alt 'I 4/m m m'
_symmetry_space_group_name_H-M 'I 4/m m m'
_cell_angle_alpha 90
_cell_angle_beta 90
_cell_angle_gamma 90
_cell_length_a 10.452
_cell_length_b 10.452
_cell_length_c 8.6977
_cell_formula_units_Z 2
_cell_volume 950.174
_database_code_amcsd 0020211
_exptl_crystal_density_diffrn 3.016
_cod_data_source_file inputs/fixed/downloads/17/17761.cif
_cod_data_source_block 17761
_cod_original_formula_sum '(Ca10.34 Mg.66) Si4 O18 S'
_cod_database_code 9017532

loop_
_space_group_symop_operation_xyz
x,y,z
1/2+x,1/2+y,1/2+z
-y,-x,z
1/2-y,1/2-x,1/2+z
y,x,-z
1/2+y,1/2+x,1/2-z
y,-x,-z
1/2+y,1/2-x,1/2-z
-y,x,z
1/2-y,1/2+x,1/2+z
x,-y,z
1/2+x,1/2-y,1/2+z
-x,y,-z
1/2-x,1/2+y,1/2-z
x,y,-z
1/2+x,1/2+y,1/2-z
-x,-y,z
1/2-x,1/2-y,1/2+z
y,x,z
1/2+y,1/2+x,1/2+z
-y,-x,-z
1/2-y,1/2-x,1/2-z
-y,x,-z
1/2-y,1/2+x,1/2-z
y,-x,z
1/2+y,1/2-x,1/2+z
-x,y,z
1/2-x,1/2+y,1/2+z
x,-y,-z
1/2+x,1/2-y,1/2-z
-x,-y,-z
1/2-x,1/2-y,1/2-z

loop_
_atom_site_label
_atom_site_fract_x
_atom_site_fract_y
_atom_site_fract_z
_atom_site_occupancy
_atom_site_U_iso_or_equiv
Ca1 0.00000 0.24959 0.30015 0.94000 0.02153
Mg1 0.00000 0.24959 0.30015 0.06000 0.02153
Ca2 0.00000 0.00000 0.00000 0.88000 0.00684
Mg2 0.00000 0.00000 0.00000 0.12000 0.00684
Ca3 0.00000 0.50000 0.00000 0.97000 0.01203
Mg3 0.00000 0.50000 0.00000 0.03000 0.01203
Si 0.21042 0.21042 0.00000 1.00000 0.00773
O1 0.17950 0.36370 0.00000 1.00000 0.01494
O2 0.14470 0.14470 0.15070 1.00000 0.01191
O3 0.00000 0.50000 0.25000 1.00000 0.02508
S 0.00000 0.00000 0.50000 1.00000 0.01406

loop_
_cod_related_entry_id
_cod_related_entry_database
_cod_related_entry_code
1 AMCSD 0020211
